data_9000154
loop_
_publ_author_name
'Araki, T.'
'Zoltai, T.'

_publ_section_title
;
 Refinement of the crystal structure of a glauberite
;
_journal_name_full 'American Mineralogist'
_journal_page_first 1272
_journal_page_last 1277
_journal_volume 52
_journal_year 1967
_chemical_compound_source 'Imperial County, California, USA'
_chemical_formula_sum 'Ca Na2 O8 S2'
_chemical_name_mineral Glauberite
_space_group_IT_number 15
_symmetry_space_group_name_Hall '-C 2yc'
_symmetry_space_group_name_H-M 'C 1 2/c 1'
_cell_angle_alpha 90
_cell_angle_beta 112.19
_cell_angle_gamma 90
_cell_length_a 10.129
_cell_length_b 8.306
_cell_length_c 8.533
_cell_formula_units_Z 4
_cell_volume 664.724
_database_code_amcsd 0000158
_exptl_crystal_density_diffrn 2.780
_cod_original_formula_sum 'Ca Na2 S2 O8'
_cod_database_code 9000154

loop_
_space_group_symop_operation_xyz
x,y,z
1/2+x,1/2+y,z
x,-y,1/2+z
1/2+x,1/2-y,1/2+z
-x,y,1/2-z
1/2-x,1/2+y,1/2-z
-x,-y,-z
1/2-x,1/2-y,-z

loop_
_atom_site_aniso_label
_atom_site_aniso_U_11
_atom_site_aniso_U_22
_atom_site_aniso_U_33
_atom_site_aniso_U_12
_atom_site_aniso_U_13
_atom_site_aniso_U_23
Ca 0.00356 0.00185 0.00572 0.00000 -0.00038 0.00000
Na 0.01479 0.02359 0.01550 0.00122 0.00210 -0.01180
S 0.00388 0.00248 0.00348 -0.00205 0.00173 -0.00047
O1 0.01858 0.00692 0.01192 -0.00485 0.00180 -0.00216
O2 0.02036 0.01171 0.00718 -0.00217 0.00969 0.00249
O3 0.01796 0.01478 0.02555 -0.00699 0.01393 0.00263
O4 0.01408 0.00419 0.01682 0.00529 0.00503 0.00625

loop_
_atom_site_label
_atom_site_fract_x
_atom_site_fract_y
_atom_site_fract_z
Ca 0.50000 0.43560 0.25000
Na 0.13710 0.44450 0.43940
S 0.18560 0.21430 0.18880
O1 0.12520 0.08940 0.05830
O2 0.16160 0.16330 0.33990
O3 0.34000 0.22940 0.23030
O4 0.11340 0.36970 0.13250

loop_
_cod_related_entry_id
_cod_related_entry_database
_cod_related_entry_code
1 AMCSD 0000158
